data_7028625
loop_
_publ_author_name
'Yang, Peng'
'Wang, Meng-Si'
'Shen, Jin-Jin'
'Li, Ming-Xing'
'Wang, Zhao-Xi'
'Shao, Min'
'He, Xiang'

_publ_section_title
;
 Seven novel coordination polymers constructed by rigid
 4-(4-carboxyphenyl)-terpyridine ligands: synthesis, structural diversity,
 luminescence and magnetic properties.
;
_journal_issue 3
_journal_name_full 'Dalton transactions (Cambridge, England : 2003)'
_journal_page_first 1460
_journal_page_last 1470
_journal_paper_doi 10.1039/c3dt52500g
_journal_volume 43
_journal_year 2014
_chemical_formula_sum 'C44 H28 Mn N6 O4'
_chemical_formula_weight 759.66
_chemical_name_systematic
; 
 ? 
;
_space_group_IT_number 14
_symmetry_cell_setting monoclinic
_symmetry_space_group_name_Hall '-P 2ybc'
_symmetry_space_group_name_H-M 'P 1 21/c 1'
_atom_sites_solution_hydrogens geom
_atom_sites_solution_primary direct
_atom_sites_solution_secondary difmap
_audit_creation_method SHELXL-97
_cell_angle_alpha 90.00
_cell_angle_beta 104.356(5)
_cell_angle_gamma 90.00
_cell_formula_units_Z 4
_cell_length_a 9.2991(12)
_cell_length_b 21.109(3)
_cell_length_c 19.3786(18)
_cell_measurement_temperature 293(2)
_cell_volume 3685.1(8)
_computing_cell_refinement 'Bruker SAINT'
_computing_data_collection 'Bruker APEX2'
_computing_data_reduction 'Bruker SAINT'
_computing_molecular_graphics 'Bruker SHELXTL'
_computing_publication_material 'Bruker SHELXTL'
_computing_structure_refinement 'SHELXL-97 (Sheldrick, 2008)'
_computing_structure_solution 'SHELXS-97 (Sheldrick, 2008)'
_diffrn_ambient_temperature 296(2)
_diffrn_measured_fraction_theta_full 0.996
_diffrn_measured_fraction_theta_max 0.996
_diffrn_measurement_device_type 'Bruker APEX-II CCD'
_diffrn_measurement_method '\f and \w scans'
_diffrn_radiation_monochromator graphite
_diffrn_radiation_source 'fine-focus sealed tube'
_diffrn_radiation_type MoK\a
_diffrn_radiation_wavelength 0.71073
_diffrn_reflns_av_R_equivalents 0.0821
_diffrn_reflns_av_sigmaI/netI 0.1058
_diffrn_reflns_limit_h_max 11
_diffrn_reflns_limit_h_min -10
_diffrn_reflns_limit_k_max 22
_diffrn_reflns_limit_k_min -25
_diffrn_reflns_limit_l_max 21
_diffrn_reflns_limit_l_min -22
_diffrn_reflns_number 19096
_diffrn_reflns_theta_full 27.53
_diffrn_reflns_theta_max 25.05
_diffrn_reflns_theta_min 1.93
_exptl_absorpt_coefficient_mu 0.411
_exptl_absorpt_correction_T_max 0.9678
_exptl_absorpt_correction_T_min 0.9600
_exptl_absorpt_correction_type multi-scan
_exptl_absorpt_process_details sadabs
_exptl_crystal_density_diffrn 1.369
_exptl_crystal_density_method 'not measured'
_exptl_crystal_F_000 1564
_exptl_crystal_size_max 0.10
_exptl_crystal_size_mid 0.10
_exptl_crystal_size_min 0.08
_refine_diff_density_max 0.358
_refine_diff_density_min -0.388
_refine_diff_density_rms 0.065
_refine_ls_extinction_method none
_refine_ls_goodness_of_fit_ref 1.113
_refine_ls_hydrogen_treatment mixed
_refine_ls_matrix_type full
_refine_ls_number_parameters 496
_refine_ls_number_reflns 8457
_refine_ls_number_restraints 0
_refine_ls_restrained_S_all 1.113
_refine_ls_R_factor_all 0.1775
_refine_ls_R_factor_gt 0.0625
_refine_ls_shift/su_max 0.004
_refine_ls_shift/su_mean 0.000
_refine_ls_structure_factor_coef Fsqd
_refine_ls_weighting_details 'calc w=1/[\s^2^(Fo^2^)+(0.0100P)^2^+0.0000P] where P=(Fo^2^+2Fc^2^)/3'
_refine_ls_weighting_scheme calc
_refine_ls_wR_factor_gt 0.0888
_refine_ls_wR_factor_ref 0.1105
_reflns_number_gt 3332
_reflns_number_total 6511
_reflns_threshold_expression >2sigma(I)
_cod_data_source_file c3dt52500g.txt
_cod_data_source_block added_by_encifer
_cod_depositor_comments
;
The following automatic conversions were performed:

'_symmetry_cell_setting' value 'Monoclinic' changed to 'monoclinic'
according to
/usr/data/users/saulius/automatic-downloads/current/RSC/lib/dictionaries/cif_core.dic
dictionary named 'cif_core.dic' version 2.4.2 from 2011-04-26.

Automatic conversion script
Id: cif_fix_values 2281 2013-09-26 08:29:07Z andrius 
;
_cod_original_sg_symbol_H-M P2(1)/c
_cod_database_code 7028625

loop_
_symmetry_equiv_pos_as_xyz
'x, y, z'
'-x, y+1/2, -z+1/2'
'-x, -y, -z'
'x, -y-1/2, z-1/2'

loop_
_atom_site_label
_atom_site_type_symbol
_atom_site_fract_x
_atom_site_fract_y
_atom_site_fract_z
_atom_site_U_iso_or_equiv
_atom_site_adp_type
_atom_site_occupancy
_atom_site_symmetry_multiplicity
_atom_site_calc_flag
_atom_site_refinement_flags
Mn1 Mn 0.36182(6) -0.51004(2) 0.56929(3) 0.03958(17) Uani 1 1 d .
O1 O 0.2519(3) -0.53890(10) 0.46504(12) 0.0495(7) Uani 1 1 d .
O2 O 0.4390(3) -0.53814(11) 0.41280(12) 0.0561(7) Uani 1 1 d .
O3 O 0.2100(3) -0.55609(12) 0.62374(13) 0.0665(8) Uani 1 1 d .
O4 O 0.3729(4) -0.49715(13) 0.69489(13) 0.0841(10) Uani 1 1 d .
N1 N -0.5029(4) -0.89769(14) 0.08417(17) 0.0529(9) Uani 1 1 d .
N2 N -0.2633(4) -0.69813(15) 0.03040(16) 0.0573(9) Uani 1 1 d .
N3 N -0.2505(7) -0.5673(2) -0.1827(2) 0.1265(19) Uani 1 1 d .
N4 N 0.2371(3) -0.41881(13) 0.54463(15) 0.0428(8) Uani 1 1 d .
N5 N -0.1426(4) -0.24788(14) 0.45697(16) 0.0554(9) Uani 1 1 d .
N6 N -0.5466(6) -0.1894(3) 0.2432(2) 0.1134(19) Uani 1 1 d .
C1 C -0.5405(5) -0.85113(18) 0.0365(2) 0.0581(12) Uani 1 1 d .
H1 H -0.6269 -0.8557 0.0005 0.070 Uiso 1 1 calc R
C2 C -0.4582(5) -0.79636(17) 0.03772(19) 0.0549(12) Uani 1 1 d .
H2 H -0.4886 -0.7657 0.0027 0.066 Uiso 1 1 calc R
C3 C -0.3304(5) -0.78756(17) 0.09129(19) 0.0500(11) Uani 1 1 d .
C4 C -0.2910(5) -0.83558(19) 0.14136(19) 0.0623(12) Uani 1 1 d .
H4 H -0.2062 -0.8319 0.1785 0.075 Uiso 1 1 calc R
C5 C -0.3800(5) -0.88928(18) 0.1354(2) 0.0623(12) Uani 1 1 d .
H5 H -0.3516 -0.9211 0.1692 0.075 Uiso 1 1 calc R
C6 C -0.2449(5) -0.72854(18) 0.0935(2) 0.0521(11) Uani 1 1 d .
C7 C -0.1536(4) -0.70383(18) 0.15557(19) 0.0562(11) Uani 1 1 d .
H7 H -0.1438 -0.7251 0.1985 0.067 Uiso 1 1 calc R
C8 C -0.0770(5) -0.64779(18) 0.1540(2) 0.0545(11) Uani 1 1 d .
C9 C -0.0942(5) -0.61844(17) 0.0891(2) 0.0609(12) Uani 1 1 d .
H9 H -0.0428 -0.5812 0.0860 0.073 Uiso 1 1 calc R
C10 C -0.1871(5) -0.64385(19) 0.0283(2) 0.0605(12) Uani 1 1 d .
C11 C -0.2104(6) -0.61560(19) -0.0434(2) 0.0693(14) Uani 1 1 d .
C12 C -0.3247(6) -0.6336(2) -0.0980(3) 0.113(2) Uani 1 1 d .
H12 H -0.3923 -0.6635 -0.0901 0.136 Uiso 1 1 calc R
C13 C -0.3420(8) -0.6082(3) -0.1653(3) 0.156(3) Uani 1 1 d .
H13 H -0.4241 -0.6209 -0.2007 0.187 Uiso 1 1 calc R
C14 C -0.1349(7) -0.5510(2) -0.1310(3) 0.116(2) Uani 1 1 d .
H14 H -0.0650 -0.5236 -0.1415 0.139 Uiso 1 1 calc R
C15 C -0.1126(6) -0.5732(2) -0.0610(2) 0.0981(18) Uani 1 1 d .
H15 H -0.0312 -0.5592 -0.0261 0.118 Uiso 1 1 calc R
C16 C 0.0197(5) -0.62034(17) 0.2201(2) 0.0505(11) Uani 1 1 d .
C17 C -0.0281(5) -0.61632(19) 0.2815(2) 0.0711(13) Uani 1 1 d .
H17 H -0.1218 -0.6313 0.2822 0.085 Uiso 1 1 calc R
C18 C 0.0624(5) -0.59020(18) 0.3421(2) 0.0639(12) Uani 1 1 d .
H18 H 0.0258 -0.5857 0.3823 0.077 Uiso 1 1 calc R
C19 C 0.2044(4) -0.57058(15) 0.34515(18) 0.0401(9) Uani 1 1 d .
C20 C 0.2520(4) -0.57265(16) 0.2830(2) 0.0558(11) Uani 1 1 d .
H20 H 0.3462 -0.5581 0.2827 0.067 Uiso 1 1 calc R
C21 C 0.1588(5) -0.59640(17) 0.2211(2) 0.0592(12) Uani 1 1 d .
H21 H 0.1907 -0.5962 0.1792 0.071 Uiso 1 1 calc R
C22 C 0.3050(5) -0.54663(15) 0.41252(19) 0.0393(9) Uani 1 1 d .
C23 C 0.1097(4) -0.41446(16) 0.49348(18) 0.0450(10) Uani 1 1 d .
H23 H 0.0817 -0.4489 0.4632 0.054 Uiso 1 1 calc R
C24 C 0.0186(4) -0.36237(17) 0.48335(17) 0.0472(10) Uani 1 1 d .
H24 H -0.0673 -0.3617 0.4465 0.057 Uiso 1 1 calc R
C25 C 0.0558(4) -0.31063(17) 0.52875(18) 0.0430(10) Uani 1 1 d .
C26 C 0.1885(4) -0.31428(16) 0.58152(18) 0.0476(10) Uani 1 1 d .
H26 H 0.2189 -0.2805 0.6125 0.057 Uiso 1 1 calc R
C27 C 0.2738(4) -0.36805(17) 0.58743(18) 0.0484(10) Uani 1 1 d .
H27 H 0.3617 -0.3695 0.6230 0.058 Uiso 1 1 calc R
C28 C -0.0504(4) -0.25727(17) 0.5219(2) 0.0474(10) Uani 1 1 d .
C29 C -0.0608(5) -0.22148(17) 0.58066(19) 0.0573(12) Uani 1 1 d .
H29 H 0.0046 -0.2287 0.6247 0.069 Uiso 1 1 calc R
C30 C -0.1683(5) -0.17526(18) 0.5735(2) 0.0578(12) Uani 1 1 d .
C31 C -0.2625(4) -0.16633(17) 0.50727(19) 0.0543(11) Uani 1 1 d .
H31 H -0.3366 -0.1357 0.5010 0.065 Uiso 1 1 calc R
C32 C -0.2477(5) -0.20238(18) 0.4502(2) 0.0521(11) Uani 1 1 d .
C33 C -0.3500(5) -0.1964(2) 0.3788(2) 0.0590(12) Uani 1 1 d .
C34 C -0.4445(5) -0.1451(2) 0.3583(2) 0.0757(14) Uani 1 1 d .
H34 H -0.4449 -0.1120 0.3898 0.091 Uiso 1 1 calc R
C35 C -0.5387(6) -0.1438(3) 0.2900(3) 0.0979(19) Uani 1 1 d .
H35 H -0.5994 -0.1085 0.2769 0.118 Uiso 1 1 calc R
C36 C -0.4568(8) -0.2373(3) 0.2635(3) 0.128(3) Uani 1 1 d .
H36 H -0.4596 -0.2701 0.2311 0.153 Uiso 1 1 calc R
C37 C -0.3588(6) -0.2428(2) 0.3292(2) 0.0922(18) Uani 1 1 d .
H37 H -0.2982 -0.2783 0.3398 0.111 Uiso 1 1 calc R
C38 C -0.1881(5) -0.13769(19) 0.6362(2) 0.0622(12) Uani 1 1 d .
C39 C -0.2640(6) -0.0818(2) 0.6269(2) 0.124(2) Uani 1 1 d .
H39 H -0.3002 -0.0657 0.5812 0.149 Uiso 1 1 calc R
C40 C -0.2883(6) -0.0481(2) 0.6859(2) 0.120(2) Uani 1 1 d .
H40 H -0.3424 -0.0106 0.6785 0.144 Uiso 1 1 calc R
C41 C -0.2343(5) -0.06950(18) 0.7530(2) 0.0575(12) Uani 1 1 d .
C42 C -0.1536(5) -0.1234(2) 0.7616(2) 0.0806(15) Uani 1 1 d .
H42 H -0.1110 -0.1378 0.8075 0.097 Uiso 1 1 calc R
C43 C -0.1325(5) -0.1579(2) 0.7041(2) 0.0850(16) Uani 1 1 d .
H43 H -0.0792 -0.1956 0.7122 0.102 Uiso 1 1 calc R
C44 C 0.2722(5) -0.5375(2) 0.6843(2) 0.0550(11) Uani 1 1 d .

loop_
_atom_site_aniso_label
_atom_site_aniso_U_11
_atom_site_aniso_U_22
_atom_site_aniso_U_33
_atom_site_aniso_U_23
_atom_site_aniso_U_13
_atom_site_aniso_U_12
Mn1 0.0392(4) 0.0434(3) 0.0341(3) -0.0009(3) 0.0053(3) -0.0028(3)
O1 0.0518(19) 0.0578(17) 0.0343(16) -0.0086(12) 0.0018(14) 0.0048(14)
O2 0.0359(18) 0.0722(19) 0.0547(18) -0.0082(13) 0.0006(14) -0.0186(15)
O3 0.080(2) 0.082(2) 0.0392(17) -0.0043(15) 0.0168(16) -0.0264(17)
O4 0.090(3) 0.099(2) 0.0558(19) 0.0103(17) 0.0042(17) -0.052(2)
N1 0.056(3) 0.050(2) 0.047(2) -0.0056(17) 0.0030(19) -0.0044(19)
N2 0.068(3) 0.051(2) 0.048(2) -0.0066(17) 0.0043(19) -0.0084(19)
N3 0.157(6) 0.130(4) 0.067(3) 0.029(3) -0.019(3) -0.042(4)
N4 0.038(2) 0.049(2) 0.0370(19) -0.0035(15) 0.0006(16) 0.0024(16)
N5 0.059(3) 0.056(2) 0.046(2) 0.0035(17) 0.0050(19) 0.0068(19)
N6 0.123(5) 0.128(5) 0.067(3) 0.029(3) -0.020(3) -0.011(4)
C1 0.062(3) 0.053(3) 0.051(3) -0.011(2) -0.004(2) -0.003(2)
C2 0.066(3) 0.039(2) 0.051(3) -0.0054(19) -0.001(2) -0.007(2)
C3 0.062(3) 0.044(3) 0.040(3) -0.009(2) 0.006(2) -0.006(2)
C4 0.067(3) 0.066(3) 0.044(3) -0.005(2) -0.005(2) -0.014(3)
C5 0.076(4) 0.055(3) 0.052(3) 0.001(2) 0.007(3) -0.004(3)
C6 0.059(3) 0.050(3) 0.043(3) -0.011(2) 0.005(2) -0.005(2)
C7 0.060(3) 0.061(3) 0.043(3) -0.010(2) 0.005(2) -0.015(2)
C8 0.057(3) 0.059(3) 0.043(3) -0.014(2) 0.003(2) -0.012(2)
C9 0.073(4) 0.055(3) 0.047(3) -0.010(2) 0.001(2) -0.021(2)
C10 0.073(4) 0.053(3) 0.048(3) -0.004(2) 0.002(2) -0.004(2)
C11 0.086(4) 0.054(3) 0.058(3) 0.002(2) -0.002(3) -0.020(3)
C12 0.136(6) 0.133(5) 0.053(3) 0.021(3) -0.010(4) -0.054(4)
C13 0.184(8) 0.171(6) 0.081(5) 0.037(4) -0.025(4) -0.099(5)
C14 0.153(7) 0.098(4) 0.081(4) 0.026(4) -0.001(4) -0.029(4)
C15 0.127(5) 0.090(4) 0.059(3) 0.013(3) -0.010(3) -0.036(4)
C16 0.051(3) 0.058(3) 0.041(3) -0.015(2) 0.011(2) -0.019(2)
C17 0.045(3) 0.118(4) 0.048(3) -0.016(3) 0.007(2) -0.036(3)
C18 0.050(3) 0.103(3) 0.039(3) -0.018(2) 0.013(2) -0.026(3)
C19 0.042(3) 0.046(2) 0.031(2) -0.0078(17) 0.0063(19) -0.006(2)
C20 0.045(3) 0.072(3) 0.049(3) -0.017(2) 0.010(2) -0.016(2)
C21 0.061(3) 0.079(3) 0.040(3) -0.014(2) 0.015(2) -0.010(3)
C22 0.046(3) 0.025(2) 0.040(2) 0.0017(17) -0.001(2) 0.001(2)
C23 0.046(3) 0.041(2) 0.044(2) -0.0097(18) 0.004(2) -0.004(2)
C24 0.048(3) 0.051(3) 0.037(2) -0.0059(19) 0.001(2) 0.000(2)
C25 0.045(3) 0.046(2) 0.037(2) -0.0004(19) 0.008(2) 0.003(2)
C26 0.055(3) 0.040(2) 0.042(2) -0.0074(18) 0.001(2) -0.001(2)
C27 0.048(3) 0.048(3) 0.043(2) -0.004(2) 0.000(2) -0.003(2)
C28 0.048(3) 0.050(3) 0.042(3) -0.003(2) 0.007(2) 0.008(2)
C29 0.063(3) 0.062(3) 0.042(3) -0.002(2) 0.003(2) 0.020(2)
C30 0.070(4) 0.060(3) 0.039(3) -0.002(2) 0.007(2) 0.011(2)
C31 0.060(3) 0.058(3) 0.042(3) -0.003(2) 0.007(2) 0.019(2)
C32 0.054(3) 0.054(3) 0.046(3) 0.007(2) 0.009(2) 0.012(2)
C33 0.057(3) 0.069(3) 0.045(3) 0.011(2) 0.003(2) 0.002(3)
C34 0.068(4) 0.091(4) 0.063(3) 0.012(3) 0.006(3) 0.015(3)
C35 0.075(4) 0.125(5) 0.083(5) 0.043(4) 0.000(4) 0.020(4)
C36 0.199(8) 0.092(4) 0.060(4) 0.008(3) -0.029(4) 0.008(5)
C37 0.130(5) 0.083(4) 0.045(3) -0.001(3) -0.014(3) 0.016(3)
C38 0.073(4) 0.069(3) 0.044(3) -0.001(2) 0.014(2) 0.025(3)
C39 0.201(7) 0.122(4) 0.042(3) 0.007(3) 0.016(4) 0.107(4)
C40 0.182(6) 0.122(4) 0.048(3) 0.001(3) 0.015(4) 0.102(4)
C41 0.074(3) 0.057(3) 0.039(3) 0.004(2) 0.009(2) 0.020(2)
C42 0.095(4) 0.101(4) 0.042(3) -0.004(3) 0.010(3) 0.047(3)
C43 0.105(4) 0.093(4) 0.053(3) 0.002(3) 0.014(3) 0.052(3)
C44 0.054(3) 0.068(3) 0.042(3) 0.004(2) 0.010(2) -0.004(2)

loop_
_atom_type_symbol
_atom_type_description
_atom_type_scat_dispersion_real
_atom_type_scat_dispersion_imag
_atom_type_scat_source
C C 0.0033 0.0016 'International Tables Vol C Tables 4.2.6.8 and 6.1.1.4'
H H 0.0000 0.0000 'International Tables Vol C Tables 4.2.6.8 and 6.1.1.4'
Mn Mn 0.3368 0.7283 'International Tables Vol C Tables 4.2.6.8 and 6.1.1.4'
N N 0.0061 0.0033 'International Tables Vol C Tables 4.2.6.8 and 6.1.1.4'
O O 0.0106 0.0060 'International Tables Vol C Tables 4.2.6.8 and 6.1.1.4'

loop_
_geom_angle_atom_site_label_1
_geom_angle_atom_site_label_2
_geom_angle_atom_site_label_3
_geom_angle
_geom_angle_site_symmetry_1
_geom_angle_site_symmetry_3
O2 Mn1 O1 120.22(9) 3_646 .
O2 Mn1 O3 142.78(10) 3_646 .
O1 Mn1 O3 96.65(10) . .
O2 Mn1 N4 90.45(11) 3_646 .
O1 Mn1 N4 86.66(10) . .
O3 Mn1 N4 97.07(10) . .
O2 Mn1 N1 87.48(11) 3_646 4_646
O1 Mn1 N1 89.75(11) . 4_646
O3 Mn1 N1 87.79(11) . 4_646
N4 Mn1 N1 174.25(11) . 4_646
O2 Mn1 O4 87.87(10) 3_646 .
O1 Mn1 O4 151.75(10) . .
O3 Mn1 O4 55.81(9) . .
N4 Mn1 O4 90.49(10) . .
N1 Mn1 O4 94.78(11) 4_646 .
O2 Mn1 C44 115.18(12) 3_646 .
O1 Mn1 C44 124.47(12) . .
O3 Mn1 C44 27.84(10) . .
N4 Mn1 C44 96.58(11) . .
N1 Mn1 C44 89.15(12) 4_646 .
O4 Mn1 C44 28.14(9) . .
C22 O1 Mn1 128.4(3) . .
C22 O2 Mn1 156.5(3) . 3_646
C44 O3 Mn1 96.4(3) . .
C44 O4 Mn1 85.1(2) . .
C5 N1 C1 116.6(3) . .
C5 N1 Mn1 123.4(3) . 4_445
C1 N1 Mn1 119.7(3) . 4_445
C10 N2 C6 118.6(3) . .
C13 N3 C14 115.7(5) . .
C27 N4 C23 116.2(3) . .
C27 N4 Mn1 121.0(2) . .
C23 N4 Mn1 122.1(2) . .
C32 N5 C28 118.1(3) . .
C36 N6 C35 115.9(5) . .
N1 C1 C2 123.7(4) . .
N1 C1 H1 118.2 . .
C2 C1 H1 118.2 . .
C1 C2 C3 119.6(4) . .
C1 C2 H2 120.2 . .
C3 C2 H2 120.2 . .
C4 C3 C2 117.1(4) . .
C4 C3 C6 123.4(4) . .
C2 C3 C6 119.5(4) . .
C3 C4 C5 119.3(4) . .
C3 C4 H4 120.4 . .
C5 C4 H4 120.4 . .
N1 C5 C4 123.7(4) . .
N1 C5 H5 118.1 . .
C4 C5 H5 118.1 . .
N2 C6 C7 121.1(4) . .
N2 C6 C3 115.3(3) . .
C7 C6 C3 123.5(4) . .
C8 C7 C6 120.6(4) . .
C8 C7 H7 119.7 . .
C6 C7 H7 119.7 . .
C9 C8 C7 117.4(4) . .
C9 C8 C16 121.3(4) . .
C7 C8 C16 121.3(4) . .
C8 C9 C10 120.7(4) . .
C8 C9 H9 119.7 . .
C10 C9 H9 119.7 . .
N2 C10 C9 121.5(4) . .
N2 C10 C11 114.5(4) . .
C9 C10 C11 124.0(4) . .
C12 C11 C15 115.3(4) . .
C12 C11 C10 121.6(5) . .
C15 C11 C10 122.8(4) . .
C11 C12 C13 120.9(5) . .
C11 C12 H12 119.6 . .
C13 C12 H12 119.6 . .
N3 C13 C12 124.5(6) . .
N3 C13 H13 117.8 . .
C12 C13 H13 117.8 . .
N3 C14 C15 123.1(5) . .
N3 C14 H14 118.5 . .
C15 C14 H14 118.5 . .
C11 C15 C14 120.5(5) . .
C11 C15 H15 119.8 . .
C14 C15 H15 119.7 . .
C17 C16 C21 117.9(4) . .
C17 C16 C8 120.9(4) . .
C21 C16 C8 121.2(3) . .
C18 C17 C16 120.2(4) . .
C18 C17 H17 119.9 . .
C16 C17 H17 119.9 . .
C19 C18 C17 122.4(4) . .
C19 C18 H18 118.8 . .
C17 C18 H18 118.8 . .
C18 C19 C20 117.7(3) . .
C18 C19 C22 121.9(3) . .
C20 C19 C22 120.4(4) . .
C21 C20 C19 119.9(4) . .
C21 C20 H20 120.0 . .
C19 C20 H20 120.0 . .
C20 C21 C16 121.6(4) . .
C20 C21 H21 119.2 . .
C16 C21 H21 119.2 . .
O1 C22 O2 124.8(4) . .
O1 C22 C19 117.9(4) . .
O2 C22 C19 117.2(3) . .
N4 C23 C24 124.0(3) . .
N4 C23 H23 118.0 . .
C24 C23 H23 118.0 . .
C23 C24 C25 119.4(4) . .
C23 C24 H24 120.3 . .
C25 C24 H24 120.3 . .
C24 C25 C26 117.1(3) . .
C24 C25 C28 119.0(4) . .
C26 C25 C28 123.7(3) . .
C27 C26 C25 119.6(3) . .
C27 C26 H26 120.2 . .
C25 C26 H26 120.2 . .
N4 C27 C26 123.6(4) . .
N4 C27 H27 118.2 . .
C26 C27 H27 118.2 . .
N5 C28 C29 121.8(4) . .
N5 C28 C25 116.7(3) . .
C29 C28 C25 121.4(4) . .
C30 C29 C28 119.9(4) . .
C30 C29 H29 120.0 . .
C28 C29 H29 120.0 . .
C31 C30 C29 117.9(4) . .
C31 C30 C38 120.4(4) . .
C29 C30 C38 121.6(4) . .
C32 C31 C30 120.4(4) . .
C32 C31 H31 119.8 . .
C30 C31 H31 119.8 . .
N5 C32 C31 121.8(4) . .
N5 C32 C33 115.7(4) . .
C31 C32 C33 122.4(4) . .
C37 C33 C34 115.9(4) . .
C37 C33 C32 120.8(4) . .
C34 C33 C32 123.4(4) . .
C33 C34 C35 119.5(5) . .
C33 C34 H34 120.3 . .
C35 C34 H34 120.3 . .
N6 C35 C34 123.7(5) . .
N6 C35 H35 118.1 . .
C34 C35 H35 118.1 . .
N6 C36 C37 124.8(5) . .
N6 C36 H36 117.6 . .
C37 C36 H36 117.6 . .
C33 C37 C36 120.2(5) . .
C33 C37 H37 119.9 . .
C36 C37 H37 119.9 . .
C43 C38 C39 117.4(4) . .
C43 C38 C30 121.7(4) . .
C39 C38 C30 120.9(4) . .
C38 C39 C40 120.7(4) . .
C38 C39 H39 119.7 . .
C40 C39 H39 119.7 . .
C41 C40 C39 121.0(4) . .
C41 C40 H40 119.5 . .
C39 C40 H40 119.5 . .
C40 C41 C42 117.7(4) . .
C40 C41 C44 121.4(4) . 2_556
C42 C41 C44 120.8(4) . 2_556
C41 C42 C43 122.0(4) . .
C41 C42 H42 119.0 . .
C43 C42 H42 119.0 . .
C38 C43 C42 121.2(4) . .
C38 C43 H43 119.4 . .
C42 C43 H43 119.4 . .
O3 C44 O4 121.9(4) . .
O3 C44 C41 118.4(4) . 2_546
O4 C44 C41 119.4(4) . 2_546
O3 C44 Mn1 55.8(2) . .
O4 C44 Mn1 66.7(2) . .
C41 C44 Mn1 165.7(3) 2_546 .

loop_
_geom_bond_atom_site_label_1
_geom_bond_atom_site_label_2
_geom_bond_distance
_geom_bond_site_symmetry_2
Mn1 O2 2.066(3) 3_646
Mn1 O1 2.115(2) .
Mn1 O3 2.189(2) .
Mn1 N4 2.238(3) .
Mn1 N1 2.298(3) 4_646
Mn1 O4 2.426(3) .
Mn1 C44 2.631(4) .
O1 C22 1.248(4) .
O2 C22 1.257(4) .
O2 Mn1 2.066(3) 3_646
O3 C44 1.236(4) .
O4 C44 1.245(4) .
N1 C5 1.327(4) .
N1 C1 1.334(4) .
N1 Mn1 2.298(3) 4_445
N2 C10 1.353(4) .
N2 C6 1.354(4) .
N3 C13 1.314(6) .
N3 C14 1.321(6) .
N4 C27 1.346(4) .
N4 C23 1.346(4) .
N5 C32 1.353(4) .
N5 C28 1.351(4) .
N6 C36 1.309(6) .
N6 C35 1.313(6) .
C1 C2 1.384(4) .
C1 H1 0.9300 .
C2 C3 1.383(5) .
C2 H2 0.9300 .
C3 C4 1.388(4) .
C3 C6 1.472(5) .
C4 C5 1.391(5) .
C4 H4 0.9300 .
C5 H5 0.9300 .
C6 C7 1.390(5) .
C7 C8 1.385(4) .
C7 H7 0.9300 .
C8 C9 1.377(4) .
C8 C16 1.487(5) .
C9 C10 1.385(5) .
C9 H9 0.9300 .
C10 C11 1.477(5) .
C11 C12 1.355(5) .
C11 C15 1.377(6) .
C12 C13 1.382(6) .
C12 H12 0.9300 .
C13 H13 0.9300 .
C14 C15 1.401(5) .
C14 H14 0.9300 .
C15 H15 0.9300 .
C16 C17 1.372(5) .
C16 C21 1.385(5) .
C17 C18 1.379(5) .
C17 H17 0.9300 .
C18 C19 1.371(5) .
C18 H18 0.9300 .
C19 C20 1.383(4) .
C19 C22 1.493(4) .
C20 C21 1.388(5) .
C20 H20 0.9300 .
C21 H21 0.9300 .
C23 C24 1.372(4) .
C23 H23 0.9300 .
C24 C25 1.391(4) .
C24 H24 0.9300 .
C25 C26 1.396(4) .
C25 C28 1.482(5) .
C26 C27 1.373(4) .
C26 H26 0.9300 .
C27 H27 0.9300 .
C28 C29 1.389(4) .
C29 C30 1.379(5) .
C29 H29 0.9300 .
C30 C31 1.376(5) .
C30 C38 1.500(5) .
C31 C32 1.377(4) .
C31 H31 0.9300 .
C32 C33 1.478(5) .
C33 C37 1.361(5) .
C33 C34 1.388(5) .
C34 C35 1.394(6) .
C34 H34 0.9300 .
C35 H35 0.9300 .
C36 C37 1.375(6) .
C36 H36 0.9300 .
C37 H37 0.9300 .
C38 C43 1.358(5) .
C38 C39 1.365(5) .
C39 C40 1.412(5) .
C39 H39 0.9300 .
C40 C41 1.350(5) .
C40 H40 0.9300 .
C41 C42 1.350(5) .
C41 C44 1.506(5) 2_556
C42 C43 1.385(5) .
C42 H42 0.9300 .
C43 H43 0.9300 .
C44 C41 1.506(5) 2_546

loop_
_geom_torsion_atom_site_label_1
_geom_torsion_atom_site_label_2
_geom_torsion_atom_site_label_3
_geom_torsion_atom_site_label_4
_geom_torsion
_geom_torsion_site_symmetry_1
_geom_torsion_site_symmetry_4
O2 Mn1 O1 C22 21.1(3) 3_646 .
O3 Mn1 O1 C22 -153.5(3) . .
N4 Mn1 O1 C22 109.7(3) . .
N1 Mn1 O1 C22 -65.8(3) 4_646 .
O4 Mn1 O1 C22 -165.5(3) . .
C44 Mn1 O1 C22 -154.6(3) . .
O2 Mn1 O3 C44 9.4(3) 3_646 .
O1 Mn1 O3 C44 -178.2(2) . .
N4 Mn1 O3 C44 -90.7(3) . .
N1 Mn1 O3 C44 92.4(3) 4_646 .
O4 Mn1 O3 C44 -4.9(2) . .
O2 Mn1 O4 C44 -166.4(3) 3_646 .
O1 Mn1 O4 C44 19.3(4) . .
O3 Mn1 O4 C44 4.9(2) . .
N4 Mn1 O4 C44 103.1(3) . .
N1 Mn1 O4 C44 -79.2(3) 4_646 .
O2 Mn1 N4 C27 -47.5(3) 3_646 .
O1 Mn1 N4 C27 -167.8(3) . .
O3 Mn1 N4 C27 95.9(3) . .
N1 Mn1 N4 C27 -116.3(12) 4_646 .
O4 Mn1 N4 C27 40.4(3) . .
C44 Mn1 N4 C27 67.9(3) . .
O2 Mn1 N4 C23 142.8(3) 3_646 .
O1 Mn1 N4 C23 22.5(3) . .
O3 Mn1 N4 C23 -73.8(3) . .
N1 Mn1 N4 C23 74.0(13) 4_646 .
O4 Mn1 N4 C23 -129.3(3) . .
C44 Mn1 N4 C23 -101.8(3) . .
C5 N1 C1 C2 0.8(6) . .
Mn1 N1 C1 C2 -174.1(3) 4_445 .
N1 C1 C2 C3 -1.1(6) . .
C1 C2 C3 C4 0.5(6) . .
C1 C2 C3 C6 -178.4(3) . .
C2 C3 C4 C5 0.1(6) . .
C6 C3 C4 C5 179.1(4) . .
C1 N1 C5 C4 -0.1(6) . .
Mn1 N1 C5 C4 174.7(3) 4_445 .
C3 C4 C5 N1 -0.4(6) . .
C10 N2 C6 C7 2.0(6) . .
C10 N2 C6 C3 -179.3(4) . .
C4 C3 C6 N2 157.0(4) . .
C2 C3 C6 N2 -24.1(5) . .
C4 C3 C6 C7 -24.5(6) . .
C2 C3 C6 C7 154.5(4) . .
N2 C6 C7 C8 -1.1(6) . .
C3 C6 C7 C8 -179.6(4) . .
C6 C7 C8 C9 -0.6(6) . .
C6 C7 C8 C16 179.2(4) . .
C7 C8 C9 C10 1.3(6) . .
C16 C8 C9 C10 -178.6(4) . .
C6 N2 C10 C9 -1.4(6) . .
C6 N2 C10 C11 177.8(4) . .
C8 C9 C10 N2 -0.3(7) . .
C8 C9 C10 C11 -179.4(4) . .
N2 C10 C11 C12 15.5(7) . .
C9 C10 C11 C12 -165.4(5) . .
N2 C10 C11 C15 -159.4(4) . .
C9 C10 C11 C15 19.7(7) . .
C15 C11 C12 C13 -2.6(8) . .
C10 C11 C12 C13 -177.9(5) . .
C14 N3 C13 C12 0.6(11) . .
C11 C12 C13 N3 2.2(11) . .
C13 N3 C14 C15 -2.7(10) . .
C12 C11 C15 C14 0.6(8) . .
C10 C11 C15 C14 175.7(5) . .
N3 C14 C15 C11 2.2(9) . .
C9 C8 C16 C17 134.0(4) . .
C7 C8 C16 C17 -45.8(6) . .
C9 C8 C16 C21 -44.1(6) . .
C7 C8 C16 C21 136.1(4) . .
C21 C16 C17 C18 -1.2(6) . .
C8 C16 C17 C18 -179.4(4) . .
C16 C17 C18 C19 -3.6(7) . .
C17 C18 C19 C20 5.4(6) . .
C17 C18 C19 C22 -175.6(4) . .
C18 C19 C20 C21 -2.5(6) . .
C22 C19 C20 C21 178.5(3) . .
C19 C20 C21 C16 -2.2(6) . .
C17 C16 C21 C20 4.0(6) . .
C8 C16 C21 C20 -177.8(4) . .
Mn1 O1 C22 O2 0.0(5) . .
Mn1 O1 C22 C19 177.0(2) . .
Mn1 O2 C22 O1 -51.3(8) 3_646 .
Mn1 O2 C22 C19 131.6(5) 3_646 .
C18 C19 C22 O1 -7.0(5) . .
C20 C19 C22 O1 172.0(3) . .
C18 C19 C22 O2 170.3(4) . .
C20 C19 C22 O2 -10.7(5) . .
C27 N4 C23 C24 0.0(5) . .
Mn1 N4 C23 C24 170.2(3) . .
N4 C23 C24 C25 -1.3(6) . .
C23 C24 C25 C26 1.9(5) . .
C23 C24 C25 C28 -174.1(3) . .
C24 C25 C26 C27 -1.3(5) . .
C28 C25 C26 C27 174.4(3) . .
C23 N4 C27 C26 0.6(5) . .
Mn1 N4 C27 C26 -169.6(3) . .
C25 C26 C27 N4 0.0(6) . .
C32 N5 C28 C29 -0.4(6) . .
C32 N5 C28 C25 175.4(3) . .
C24 C25 C28 N5 -27.5(5) . .
C26 C25 C28 N5 156.8(3) . .
C24 C25 C28 C29 148.3(4) . .
C26 C25 C28 C29 -27.3(6) . .
N5 C28 C29 C30 0.5(6) . .
C25 C28 C29 C30 -175.1(4) . .
C28 C29 C30 C31 0.0(6) . .
C28 C29 C30 C38 177.0(4) . .
C29 C30 C31 C32 -0.6(6) . .
C38 C30 C31 C32 -177.7(4) . .
C28 N5 C32 C31 -0.2(6) . .
C28 N5 C32 C33 -177.1(3) . .
C30 C31 C32 N5 0.7(6) . .
C30 C31 C32 C33 177.4(4) . .
N5 C32 C33 C37 14.7(6) . .
C31 C32 C33 C37 -162.2(4) . .
N5 C32 C33 C34 -166.9(4) . .
C31 C32 C33 C34 16.2(6) . .
C37 C33 C34 C35 -0.7(7) . .
C32 C33 C34 C35 -179.2(4) . .
C36 N6 C35 C34 -1.4(9) . .
C33 C34 C35 N6 1.5(8) . .
C35 N6 C36 C37 0.6(10) . .
C34 C33 C37 C36 0.0(7) . .
C32 C33 C37 C36 178.5(5) . .
N6 C36 C37 C33 0.1(10) . .
C31 C30 C38 C43 158.5(4) . .
C29 C30 C38 C43 -18.5(7) . .
C31 C30 C38 C39 -21.0(7) . .
C29 C30 C38 C39 161.9(5) . .
C43 C38 C39 C40 -2.6(8) . .
C30 C38 C39 C40 177.0(5) . .
C38 C39 C40 C41 1.5(9) . .
C39 C40 C41 C42 1.4(8) . .
C39 C40 C41 C44 -173.8(5) . 2_556
C40 C41 C42 C43 -3.3(8) . .
C44 C41 C42 C43 172.0(4) 2_556 .
C39 C38 C43 C42 0.7(8) . .
C30 C38 C43 C42 -178.8(4) . .
C41 C42 C43 C38 2.3(8) . .
Mn1 O3 C44 O4 9.4(5) . .
Mn1 O3 C44 C41 -164.7(3) . 2_546
Mn1 O4 C44 O3 -8.5(4) . .
Mn1 O4 C44 C41 165.6(4) . 2_546
O2 Mn1 C44 O3 -173.7(2) 3_646 .
O1 Mn1 C44 O3 2.2(3) . .
N4 Mn1 C44 O3 92.7(3) . .
N1 Mn1 C44 O3 -86.9(3) 4_646 .
O4 Mn1 C44 O3 171.3(4) . .
O2 Mn1 C44 O4 15.0(3) 3_646 .
O1 Mn1 C44 O4 -169.1(2) . .
O3 Mn1 C44 O4 -171.3(4) . .
N4 Mn1 C44 O4 -78.6(3) . .
N1 Mn1 C44 O4 101.8(3) 4_646 .
O2 Mn1 C44 C41 -103.5(13) 3_646 2_546
O1 Mn1 C44 C41 72.4(13) . 2_546
O3 Mn1 C44 C41 70.2(13) . 2_546
N4 Mn1 C44 C41 162.9(13) . 2_546
N1 Mn1 C44 C41 -16.7(13) 4_646 2_546
O4 Mn1 C44 C41 -118.5(14) . 2_546
